data_4061951
_journal_name_full Organometallics
_journal_year 2003
_chemical_formula_moiety 'C26 H31 Ru, C24 H20 B'
_chemical_formula_sum 'C50 H51 B Ru'
_chemical_formula_weight 763.79
_space_group_IT_number 14
_symmetry_cell_setting monoclinic
_symmetry_space_group_name_Hall '-P 2ybc'
_symmetry_space_group_name_H-M 'P 1 21/c 1'
_cell_angle_alpha 90.00
_cell_angle_beta 90.472(2)
_cell_angle_gamma 90.00
_cell_formula_units_Z 4
_cell_length_a 9.9394(13)
_cell_length_b 11.5873(15)
_cell_length_c 34.429(5)
_cell_measurement_temperature 293(2)
_cell_volume 3965.0(9)
_diffrn_ambient_temperature 293(2)
_exptl_crystal_density_diffrn 1.279
_cod_depositor_comments
;
The following automatic conversions were performed:
'_symmetry_cell_setting' value 'Monoclinic' changed to 'monoclinic'
according to '/home/saulius/struct/CIF-dictionaries/cif_core.dic'
dictionary named 'cif_core.dic' version 2.4.1 from 2010-06-29.

Automatic conversion script
Id: cif_fix_enum 1527 2010-12-29 10:47:43Z saulius 
;
_cod_original_sg_symbol_H-M 'P 21/c'
_cod_database_code 4061951

loop_
_symmetry_equiv_pos_as_xyz
'x, y, z'
'-x, y+1/2, -z+1/2'
'-x, -y, -z'
'x, -y-1/2, z-1/2'

loop_
_atom_site_label
_atom_site_type_symbol
_atom_site_fract_x
_atom_site_fract_y
_atom_site_fract_z
_atom_site_U_iso_or_equiv
_atom_site_adp_type
_atom_site_occupancy
_atom_site_symmetry_multiplicity
_atom_site_calc_flag
_atom_site_refinement_flags
_atom_site_disorder_assembly
_atom_site_disorder_group
Ru1 Ru 0.657719(17) 0.640525(15) 0.894875(5) 0.03032(7) Uani 1 1 d . . .
C1 C 0.6863(3) 0.8246(2) 0.90681(7) 0.0370(5) Uani 1 1 d . . .
C2 C 0.7838(3) 0.7582(2) 0.92833(8) 0.0413(6) Uani 1 1 d . . .
C3 C 0.7129(3) 0.6850(2) 0.95436(7) 0.0448(6) Uani 1 1 d . . .
C4 C 0.5718(3) 0.7045(2) 0.94899(7) 0.0418(6) Uani 1 1 d . . .
C5 C 0.5551(3) 0.7907(2) 0.91984(7) 0.0390(5) Uani 1 1 d . . .
C6 C 0.7179(3) 0.9146(2) 0.87737(9) 0.0537(7) Uani 1 1 d . . .
H6A H 0.7255 0.9884 0.8899 0.081 Uiso 1 1 calc R . .
H6B H 0.6472 0.9174 0.8582 0.081 Uiso 1 1 calc R . .
H6C H 0.8014 0.8962 0.8650 0.081 Uiso 1 1 calc R . .
C7 C 0.9338(3) 0.7693(3) 0.92520(11) 0.0638(9) Uani 1 1 d . . .
H7A H 0.9654 0.8272 0.9430 0.096 Uiso 1 1 calc R . .
H7B H 0.9568 0.7911 0.8992 0.096 Uiso 1 1 calc R . .
H7C H 0.9752 0.6967 0.9314 0.096 Uiso 1 1 calc R . .
C8 C 0.7761(4) 0.6066(3) 0.98406(9) 0.0703(10) Uani 1 1 d . . .
H8A H 0.7898 0.6482 1.0079 0.105 Uiso 1 1 calc R . .
H8B H 0.8611 0.5794 0.9747 0.105 Uiso 1 1 calc R . .
H8C H 0.7178 0.5420 0.9886 0.105 Uiso 1 1 calc R . .
C9 C 0.4619(4) 0.6483(3) 0.97176(10) 0.0657(9) Uani 1 1 d . . .
H9A H 0.4429 0.6939 0.9943 0.099 Uiso 1 1 calc R . .
H9B H 0.4900 0.5725 0.9797 0.099 Uiso 1 1 calc R . .
H9C H 0.3823 0.6424 0.9559 0.099 Uiso 1 1 calc R . .
C10 C 0.4243(3) 0.8439(2) 0.90747(10) 0.0552(7) Uani 1 1 d . . .
H10A H 0.4049 0.9087 0.9239 0.083 Uiso 1 1 calc R . .
H10B H 0.3536 0.7879 0.9096 0.083 Uiso 1 1 calc R . .
H10C H 0.4305 0.8692 0.8810 0.083 Uiso 1 1 calc R . .
C11 C 0.6388(2) 0.6214(2) 0.82996(7) 0.0342(5) Uani 1 1 d . . .
C12 C 0.7704(2) 0.5900(2) 0.84256(7) 0.0374(5) Uani 1 1 d . . .
H12A H 0.8471 0.6370 0.8344 0.045 Uiso 1 1 calc R . .
C13 C 0.7900(3) 0.5045(2) 0.87144(7) 0.0431(6) Uani 1 1 d . . .
H13A H 0.8798 0.4933 0.8828 0.052 Uiso 1 1 calc R . .
C14 C 0.6798(3) 0.4504(2) 0.88823(8) 0.0443(6) Uani 1 1 d . . .
H14A H 0.6935 0.4026 0.9114 0.053 Uiso 1 1 calc R . .
C15 C 0.5480(3) 0.4814(2) 0.87706(8) 0.0426(6) Uani 1 1 d . . .
H15A H 0.4715 0.4544 0.8924 0.051 Uiso 1 1 calc R . .
C16 C 0.5282(2) 0.5665(2) 0.84828(7) 0.0373(5) Uani 1 1 d . . .
H16A H 0.4377 0.5982 0.8443 0.045 Uiso 1 1 calc R . .
C17 C 0.6155(2) 0.7095(2) 0.80015(7) 0.0377(5) Uani 1 1 d . . .
C18 C 0.6898(3) 0.7332(2) 0.76857(7) 0.0445(6) Uani 1 1 d . . .
C19 C 0.8173(3) 0.6802(3) 0.75438(9) 0.0593(8) Uani 1 1 d . . .
H19A H 0.8530 0.6293 0.7739 0.089 Uiso 1 1 calc R . .
H19B H 0.8816 0.7399 0.7491 0.089 Uiso 1 1 calc R . .
H19C H 0.7993 0.6374 0.7310 0.089 Uiso 1 1 calc R . .
C20 C 0.4853(3) 0.7771(2) 0.79640(8) 0.0479(6) Uani 1 1 d . . .
H20A H 0.4362 0.7892 0.8206 0.058 Uiso 1 1 calc R . .
C21 C 0.4028(3) 0.7291(3) 0.76283(10) 0.0651(9) Uani 1 1 d . . .
H21A H 0.3499 0.6581 0.7650 0.078 Uiso 1 1 calc R . .
C22 C 0.4852(4) 0.7560(3) 0.72815(9) 0.0683(9) Uani 1 1 d . . .
H22A H 0.4903 0.7035 0.7059 0.082 Uiso 1 1 calc R . .
C23 C 0.3627(4) 0.8270(4) 0.73601(11) 0.0826(12) Uani 1 1 d . . .
H23A H 0.2821 0.8237 0.7194 0.099 Uiso 1 1 calc R . .
C24 C 0.4089(4) 0.9367(3) 0.75548(12) 0.0807(11) Uani 1 1 d . . .
H24A H 0.3436 0.9655 0.7739 0.097 Uiso 1 1 calc R . .
H24B H 0.4307 0.9965 0.7369 0.097 Uiso 1 1 calc R . .
C25 C 0.5326(4) 0.8887(3) 0.77536(10) 0.0615(8) Uani 1 1 d . . .
H25A H 0.5863 0.9431 0.7908 0.074 Uiso 1 1 calc R . .
C26 C 0.6090(3) 0.8179(3) 0.74434(8) 0.0575(7) Uani 1 1 d . . .
H26A H 0.6604 0.8631 0.7255 0.069 Uiso 1 1 calc R . .
B1 B 0.1098(3) 0.2233(3) 0.88966(8) 0.0389(6) Uani 1 1 d . . .
C27 C 0.0029(2) 0.2100(2) 0.92572(7) 0.0402(5) Uani 1 1 d . . .
C28 C -0.0567(3) 0.2986(2) 0.94677(8) 0.0453(6) Uani 1 1 d . . .
H28A H -0.0405 0.3745 0.9393 0.054 Uiso 1 1 calc R . .
C29 C -0.1391(3) 0.2784(3) 0.97840(9) 0.0569(7) Uani 1 1 d . . .
H29A H -0.1756 0.3405 0.9918 0.068 Uiso 1 1 calc R . .
C30 C -0.1673(3) 0.1681(3) 0.99011(9) 0.0557(7) Uani 1 1 d . . .
H30A H -0.2221 0.1548 1.0114 0.067 Uiso 1 1 calc R . .
C31 C -0.1136(3) 0.0783(3) 0.96996(9) 0.0601(8) Uani 1 1 d . . .
H31A H -0.1325 0.0028 0.9773 0.072 Uiso 1 1 calc R . .
C32 C -0.0311(3) 0.0993(3) 0.93868(9) 0.0568(7) Uani 1 1 d . . .
H32A H 0.0040 0.0363 0.9254 0.068 Uiso 1 1 calc R . .
C33 C 0.1220(2) 0.3561(2) 0.87335(8) 0.0399(5) Uani 1 1 d . . .
C34 C 0.0983(3) 0.3908(2) 0.83494(8) 0.0475(6) Uani 1 1 d . . .
H34A H 0.0703 0.3356 0.8170 0.057 Uiso 1 1 calc R . .
C35 C 0.1150(3) 0.5044(3) 0.82230(10) 0.0583(8) Uani 1 1 d . . .
H35A H 0.0996 0.5227 0.7963 0.070 Uiso 1 1 calc R . .
C36 C 0.1538(3) 0.5889(3) 0.84780(11) 0.0614(8) Uani 1 1 d . . .
H36A H 0.1622 0.6650 0.8396 0.074 Uiso 1 1 calc R . .
C37 C 0.1800(3) 0.5590(3) 0.88591(11) 0.0574(8) Uani 1 1 d . . .
H37A H 0.2073 0.6154 0.9035 0.069 Uiso 1 1 calc R . .
C38 C 0.1662(2) 0.4457(2) 0.89819(9) 0.0482(7) Uani 1 1 d . . .
H38A H 0.1870 0.4279 0.9239 0.058 Uiso 1 1 calc R . .
C39 C 0.2620(3) 0.1898(2) 0.90487(8) 0.0455(6) Uani 1 1 d . . .
C40 C 0.2947(4) 0.1559(3) 0.94230(10) 0.0644(9) Uani 1 1 d . . .
H40A H 0.2264 0.1469 0.9603 0.077 Uiso 1 1 calc R . .
C41 C 0.4281(5) 0.1347(3) 0.95376(14) 0.0935(16) Uani 1 1 d . . .
H41A H 0.4474 0.1120 0.9791 0.112 Uiso 1 1 calc R . .
C42 C 0.5310(4) 0.1476(3) 0.92722(17) 0.0937(17) Uani 1 1 d . . .
H42A H 0.6197 0.1352 0.9349 0.112 Uiso 1 1 calc R . .
C43 C 0.5020(3) 0.1789(3) 0.88969(15) 0.0819(13) Uani 1 1 d . . .
H43A H 0.5703 0.1858 0.8716 0.098 Uiso 1 1 calc R . .
C44 C 0.3703(3) 0.1999(3) 0.87919(11) 0.0611(8) Uani 1 1 d . . .
H44A H 0.3521 0.2220 0.8537 0.073 Uiso 1 1 calc R . .
C45 C 0.0567(3) 0.1344(2) 0.85548(8) 0.0437(6) Uani 1 1 d . . .
C46 C 0.1218(3) 0.0345(3) 0.84447(9) 0.0553(7) Uani 1 1 d . . .
H46A H 0.2039 0.0166 0.8561 0.066 Uiso 1 1 calc R . .
C47 C 0.0689(4) -0.0417(3) 0.81626(11) 0.0744(11) Uani 1 1 d . . .
H47A H 0.1145 -0.1092 0.8100 0.089 Uiso 1 1 calc R . .
C48 C -0.0511(5) -0.0150(4) 0.79814(10) 0.0804(12) Uani 1 1 d . . .
H48A H -0.0857 -0.0633 0.7789 0.096 Uiso 1 1 calc R . .
C49 C -0.1185(4) 0.0817(4) 0.80830(10) 0.0734(10) Uani 1 1 d . . .
H49A H -0.1997 0.0998 0.7962 0.088 Uiso 1 1 calc R . .
C50 C -0.0666(3) 0.1534(3) 0.83673(9) 0.0573(8) Uani 1 1 d . . .
H50A H -0.1164 0.2179 0.8438 0.069 Uiso 1 1 calc R . .

loop_
_atom_site_aniso_label
_atom_site_aniso_U_11
_atom_site_aniso_U_22
_atom_site_aniso_U_33
_atom_site_aniso_U_23
_atom_site_aniso_U_13
_atom_site_aniso_U_12
Ru1 0.03402(11) 0.02637(11) 0.03060(11) -0.00058(7) 0.00183(7) 0.00162(7)
C1 0.0486(14) 0.0272(11) 0.0354(12) -0.0032(10) 0.0022(10) -0.0009(10)
C2 0.0445(14) 0.0364(13) 0.0429(14) -0.0108(11) -0.0028(11) 0.0001(11)
C3 0.0656(17) 0.0353(13) 0.0334(13) -0.0059(11) -0.0042(12) 0.0031(12)
C4 0.0568(15) 0.0346(13) 0.0343(12) -0.0048(10) 0.0111(11) 0.0000(11)
C5 0.0467(13) 0.0320(12) 0.0385(13) -0.0079(10) 0.0076(10) 0.0003(10)
C6 0.0687(18) 0.0346(14) 0.0581(17) 0.0046(13) 0.0068(14) -0.0079(13)
C7 0.0486(16) 0.061(2) 0.082(2) -0.0145(17) -0.0094(16) -0.0051(14)
C8 0.104(3) 0.0583(19) 0.0481(18) 0.0039(15) -0.0228(18) 0.0097(19)
C9 0.079(2) 0.063(2) 0.0557(18) 0.0023(15) 0.0292(17) -0.0074(16)
C10 0.0514(16) 0.0427(16) 0.072(2) -0.0103(14) 0.0042(14) 0.0122(12)
C11 0.0379(12) 0.0333(12) 0.0314(11) -0.0071(9) 0.0014(9) 0.0021(9)
C12 0.0339(12) 0.0423(14) 0.0361(12) -0.0066(10) 0.0036(9) 0.0056(10)
C13 0.0461(14) 0.0414(14) 0.0416(13) -0.0059(11) -0.0051(11) 0.0143(11)
C14 0.0621(17) 0.0267(12) 0.0440(14) -0.0013(10) -0.0051(12) 0.0075(11)
C15 0.0483(14) 0.0306(12) 0.0489(15) -0.0035(11) 0.0035(12) -0.0070(11)
C16 0.0358(12) 0.0345(13) 0.0415(13) -0.0062(10) -0.0018(10) 0.0008(10)
C17 0.0429(13) 0.0386(13) 0.0315(12) -0.0018(10) -0.0007(10) -0.0001(10)
C18 0.0499(15) 0.0466(15) 0.0370(13) -0.0026(11) 0.0028(11) -0.0058(12)
C19 0.0621(18) 0.0638(19) 0.0522(17) -0.0068(15) 0.0200(14) -0.0027(15)
C20 0.0501(15) 0.0523(16) 0.0414(14) 0.0087(12) 0.0014(12) 0.0111(12)
C21 0.0615(19) 0.071(2) 0.062(2) 0.0157(16) -0.0163(16) -0.0038(16)
C22 0.083(2) 0.079(2) 0.0434(17) 0.0054(15) -0.0125(16) -0.0049(19)
C23 0.078(3) 0.098(3) 0.071(2) 0.030(2) -0.029(2) 0.007(2)
C24 0.093(3) 0.074(3) 0.075(2) 0.030(2) -0.004(2) 0.020(2)
C25 0.077(2) 0.0472(17) 0.0599(19) 0.0088(14) -0.0096(16) 0.0055(15)
C26 0.0681(19) 0.0635(19) 0.0409(15) 0.0160(14) 0.0043(14) -0.0069(15)
B1 0.0397(14) 0.0386(15) 0.0385(15) 0.0018(11) -0.0027(11) 0.0040(12)
C27 0.0406(13) 0.0441(14) 0.0359(13) 0.0026(10) -0.0052(10) 0.0016(11)
C28 0.0435(14) 0.0456(15) 0.0467(15) 0.0060(12) -0.0001(11) 0.0051(11)
C29 0.0543(17) 0.062(2) 0.0543(17) 0.0012(14) 0.0089(14) 0.0093(14)
C30 0.0509(16) 0.073(2) 0.0438(15) 0.0078(14) 0.0039(13) -0.0009(14)
C31 0.074(2) 0.0530(18) 0.0536(17) 0.0114(14) 0.0063(15) -0.0099(16)
C32 0.073(2) 0.0454(16) 0.0520(17) -0.0018(13) 0.0108(15) -0.0030(15)
C33 0.0307(11) 0.0410(14) 0.0481(14) 0.0033(11) 0.0032(10) 0.0065(10)
C34 0.0496(15) 0.0455(15) 0.0474(15) 0.0048(12) 0.0099(12) 0.0089(12)
C35 0.0537(17) 0.063(2) 0.0584(18) 0.0218(15) 0.0148(14) 0.0121(14)
C36 0.0485(16) 0.0448(17) 0.091(2) 0.0204(17) 0.0140(16) 0.0028(13)
C37 0.0419(15) 0.0449(17) 0.085(2) -0.0031(15) 0.0015(15) -0.0035(12)
C38 0.0396(14) 0.0466(16) 0.0584(17) 0.0021(12) -0.0042(12) -0.0009(11)
C39 0.0460(14) 0.0323(13) 0.0579(17) -0.0052(12) -0.0110(12) 0.0061(11)
C40 0.075(2) 0.0560(19) 0.062(2) -0.0170(15) -0.0217(17) 0.0226(16)
C41 0.106(3) 0.082(3) 0.092(3) -0.038(2) -0.060(3) 0.043(2)
C42 0.060(2) 0.066(2) 0.154(5) -0.049(3) -0.049(3) 0.0230(19)
C43 0.0439(17) 0.0493(19) 0.152(4) -0.011(2) -0.009(2) 0.0056(14)
C44 0.0441(15) 0.0473(17) 0.092(2) 0.0088(16) -0.0020(15) 0.0052(13)
C45 0.0506(15) 0.0427(14) 0.0379(13) 0.0043(11) 0.0042(11) -0.0063(11)
C46 0.0687(19) 0.0454(16) 0.0520(17) -0.0021(13) 0.0094(14) -0.0035(14)
C47 0.113(3) 0.0448(18) 0.065(2) -0.0113(15) 0.026(2) -0.0155(18)
C48 0.117(3) 0.077(3) 0.0475(19) -0.0008(18) -0.005(2) -0.051(2)
C49 0.083(2) 0.080(3) 0.057(2) 0.0087(19) -0.0174(18) -0.035(2)
C50 0.0545(17) 0.063(2) 0.0539(17) 0.0028(14) -0.0059(14) -0.0089(14)

loop_
_geom_bond_atom_site_label_1
_geom_bond_atom_site_label_2
_geom_bond_distance
_geom_bond_site_symmetry_2
_geom_bond_publ_flag
Ru1 C2 2.176(2) . ?
Ru1 C3 2.178(2) . ?
Ru1 C4 2.185(2) . ?
Ru1 C1 2.191(2) . ?
Ru1 C5 2.195(2) . ?
Ru1 C12 2.208(2) . ?
Ru1 C13 2.209(2) . ?
Ru1 C16 2.221(2) . ?
Ru1 C14 2.226(2) . ?
Ru1 C15 2.226(2) . ?
Ru1 C11 2.252(2) . ?
C1 C5 1.437(4) . ?
C1 C2 1.438(4) . ?
C1 C6 1.490(4) . ?
C2 C3 1.424(4) . ?
C2 C7 1.501(4) . ?
C3 C4 1.431(4) . ?
C3 C8 1.502(4) . ?
C4 C5 1.424(4) . ?
C4 C9 1.498(4) . ?
C5 C10 1.498(4) . ?
C11 C16 1.422(3) . ?
C11 C12 1.422(3) . ?
C11 C17 1.464(3) . ?
C12 C13 1.416(4) . ?
C13 C14 1.392(4) . ?
C14 C15 1.409(4) . ?
C15 C16 1.411(4) . ?
C17 C18 1.348(4) . ?
C17 C20 1.518(4) . ?
C18 C19 1.493(4) . ?
C18 C26 1.514(4) . ?
C20 C21 1.517(4) . ?
C20 C25 1.557(4) . ?
C21 C22 1.486(5) . ?
C21 C23 1.514(5) . ?
C22 C23 1.496(6) . ?
C22 C26 1.526(5) . ?
C23 C24 1.507(6) . ?
C24 C25 1.509(5) . ?
C25 C26 1.550(5) . ?
B1 C33 1.643(4) . ?
B1 C39 1.644(4) . ?
B1 C45 1.648(4) . ?
B1 C27 1.648(4) . ?
C27 C28 1.392(4) . ?
C27 C32 1.400(4) . ?
C28 C29 1.388(4) . ?
C29 C30 1.370(4) . ?
C30 C31 1.362(5) . ?
C31 C32 1.381(4) . ?
C33 C34 1.400(4) . ?
C33 C38 1.413(4) . ?
C34 C35 1.396(4) . ?
C35 C36 1.369(5) . ?
C36 C37 1.380(5) . ?
C37 C38 1.386(4) . ?
C39 C40 1.383(4) . ?
C39 C44 1.403(4) . ?
C40 C41 1.402(5) . ?
C41 C42 1.385(7) . ?
C42 C43 1.370(7) . ?
C43 C44 1.377(4) . ?
C45 C46 1.381(4) . ?
C45 C50 1.398(4) . ?
C46 C47 1.411(4) . ?
C47 C48 1.376(6) . ?
C48 C49 1.353(6) . ?
C49 C50 1.381(5) . ?
